data_2225284
loop_
_publ_author_name
'Choi, Hong Dae'
'Seo, Pil Ja'
'Son, Byeng Wha'
'Lee, Uk'

_publ_section_title
;
 5-Chloro-2-(4-chlorophenyl)-7-methyl-3-methylsulfinyl-1-benzofuran
;
_journal_coeditor_code HG2648
_journal_issue 3
_journal_name_full 'Acta Crystallographica Section E'
_journal_page_first o706
_journal_paper_doi 10.1107/S1600536810006823
_journal_volume 66
_journal_year 2010
_chemical_formula_iupac 'C16 H12 Cl2 O2 S'
_chemical_formula_moiety 'C16 H12 Cl2 O2 S'
_chemical_formula_sum 'C16 H12 Cl2 O2 S'
_chemical_formula_weight 339.22
_chemical_name_systematic
;
5-Chloro-2-(4-chlorophenyl)-7-methyl-3-methylsulfinyl-1-benzofuran
;
_space_group_IT_number 2
_symmetry_cell_setting triclinic
_symmetry_space_group_name_Hall '-P 1'
_symmetry_space_group_name_H-M 'P -1'
_atom_sites_solution_hydrogens difmap
_atom_sites_solution_primary direct
_atom_sites_solution_secondary difmap
_cell_angle_alpha 72.525(2)
_cell_angle_beta 88.846(3)
_cell_angle_gamma 70.058(2)
_cell_formula_units_Z 2
_cell_length_a 7.538(2)
_cell_length_b 9.734(2)
_cell_length_c 11.277(3)
_cell_measurement_reflns_used 5112
_cell_measurement_temperature 173(2)
_cell_measurement_theta_max 27.48
_cell_measurement_theta_min 2.34
_cell_volume 738.8(3)
_computing_cell_refinement 'SAINT (Bruker, 2009)'
_computing_data_collection 'APEX2 (Bruker, 2009)'
_computing_data_reduction 'SAINT (Bruker, 2009)'
_computing_molecular_graphics 'ORTEP-3 (Farrugia, 1997) and DIAMOND (Brandenburg, 1998)'
_computing_publication_material 'SHELXL97 (Sheldrick, 2008)'
_computing_structure_refinement 'SHELXL97 (Sheldrick, 2008)'
_computing_structure_solution 'SHELXS97 (Sheldrick, 2008)'
_diffrn_ambient_temperature 173(2)
_diffrn_detector_area_resol_mean 10.0
_diffrn_measured_fraction_theta_full 0.981
_diffrn_measured_fraction_theta_max 0.981
_diffrn_measurement_device_type 'Bruker SMART APEXII CCD'
_diffrn_measurement_method '\f and \w scans'
_diffrn_radiation_monochromator 'Bruker HELIOS graded multilayer optics'
_diffrn_radiation_source 'Rotating Anode'
_diffrn_radiation_type MoK\a
_diffrn_radiation_wavelength 0.71073
_diffrn_reflns_av_R_equivalents 0.0170
_diffrn_reflns_av_sigmaI/netI 0.0226
_diffrn_reflns_limit_h_max 9
_diffrn_reflns_limit_h_min -9
_diffrn_reflns_limit_k_max 12
_diffrn_reflns_limit_k_min -12
_diffrn_reflns_limit_l_max 14
_diffrn_reflns_limit_l_min -14
_diffrn_reflns_number 6331
_diffrn_reflns_theta_full 27.00
_diffrn_reflns_theta_max 27.00
_diffrn_reflns_theta_min 2.34
_diffrn_standards_number 0
_exptl_absorpt_coefficient_mu 0.581
_exptl_absorpt_correction_T_max 0.7802
_exptl_absorpt_correction_T_min 0.7601
_exptl_absorpt_correction_type multi-scan
_exptl_absorpt_process_details '(SADABS; Bruker, 2009)'
_exptl_crystal_colour colourless
_exptl_crystal_density_diffrn 1.525
_exptl_crystal_density_method 'not measured'
_exptl_crystal_description block
_exptl_crystal_F_000 348
_exptl_crystal_size_max 0.50
_exptl_crystal_size_mid 0.50
_exptl_crystal_size_min 0.45
_refine_diff_density_max 0.671
_refine_diff_density_min -0.330
_refine_ls_extinction_method none
_refine_ls_goodness_of_fit_ref 1.030
_refine_ls_hydrogen_treatment constr
_refine_ls_matrix_type full
_refine_ls_number_parameters 192
_refine_ls_number_reflns 3170
_refine_ls_number_restraints 0
_refine_ls_restrained_S_all 1.030
_refine_ls_R_factor_all 0.0354
_refine_ls_R_factor_gt 0.0314
_refine_ls_shift/esd_max 0.000
_refine_ls_shift/su_max_lt 0.001
_refine_ls_shift/su_mean 0.000
_refine_ls_structure_factor_coef Fsqd
_refine_ls_weighting_details 'calc w=1/[\s^2^(Fo^2^)+(0.0425P)^2^+0.4419P] where P=(Fo^2^+2Fc^2^)/3'
_refine_ls_weighting_scheme calc
_refine_ls_wR_factor_gt 0.0840
_refine_ls_wR_factor_ref 0.0892
_reflns_number_gt 2879
_reflns_number_total 3170
_reflns_threshold_expression I>2\s(I)
_cod_data_source_file hg2648.cif
_cod_data_source_block I
_cod_depositor_comments
;
The following automatic conversions were performed:
'_symmetry_cell_setting' value 'Triclinic' changed to 'triclinic'
according to '/home/saulius/struct/CIF-dictionaries/cif_core.dic'
dictionary named 'cif_core.dic' version 2.4.1 from 2010-06-29.

Automatic conversion script
Id: cif_fix_enum 1527 2010-12-29 10:47:43Z saulius 

The following automatic conversions were performed:

'_symmetry_cell_setting' value 'Triclinic' changed to 'triclinic'
according to /home/saulius/struct/CIF-dictionaries/cif_core.dic
dictionary named 'cif_core.dic' version 2.4.1 from 2010-06-29.

Automatic conversion script
Id: cif_fix_values 1715 2011-07-08 13:25:40Z adriana 
;
_cod_database_code 2225284
_cod_database_fobs_code 2225284

loop_
_symmetry_equiv_pos_as_xyz
'x, y, z'
'-x, -y, -z'

loop_
_atom_site_type_symbol
_atom_site_label
_atom_site_fract_x
_atom_site_fract_y
_atom_site_fract_z
_atom_site_U_iso_or_equiv
_atom_site_adp_type
_atom_site_calc_flag
_atom_site_refinement_flags
_atom_site_occupancy
_atom_site_disorder_assembly
_atom_site_disorder_group
Cl Cl1 0.54735(6) 0.25715(5) 1.03989(4) 0.03540(12) Uani d . 1 . .
Cl Cl2 -0.06257(7) 0.78823(6) -0.05751(4) 0.04700(14) Uani d . 1 . .
S S 0.19164(6) 0.77859(5) 0.56104(4) 0.03206(12) Uani d . 1 . .
O O2 0.3263(2) 0.78670(16) 0.65093(15) 0.0479(4) Uani d . 1 . .
O O1 0.31330(15) 0.36506(12) 0.52197(10) 0.0257(2) Uani d . 1 . .
C C1 0.2500(2) 0.58258(17) 0.57346(15) 0.0256(3) Uani d . 1 . .
C C2 0.3368(2) 0.45451(18) 0.68431(15) 0.0251(3) Uani d . 1 . .
C C3 0.3874(2) 0.43701(19) 0.80827(15) 0.0276(3) Uani d . 1 . .
H H3 0.3628 0.5210 0.8373 0.033 Uiso calc R 1 . .
C C4 0.4757(2) 0.28803(19) 0.88482(15) 0.0276(3) Uani d . 1 . .
C C5 0.5149(2) 0.15889(18) 0.84399(15) 0.0277(3) Uani d . 1 . .
H H5 0.5761 0.0613 0.8998 0.033 Uiso calc R 1 . .
C C6 0.4640(2) 0.17381(18) 0.72181(15) 0.0259(3) Uani d . 1 . .
C C7 0.3749(2) 0.32444(18) 0.64609(14) 0.0240(3) Uani d . 1 . .
C C8 0.2391(2) 0.52362(17) 0.47881(15) 0.0251(3) Uani d . 1 . .
C C9 0.1655(2) 0.58997(18) 0.34785(15) 0.0260(3) Uani d . 1 . .
C C10 0.0411(2) 0.7420(2) 0.29918(16) 0.0320(4) Uani d . 1 . .
H H10 0.0039 0.8025 0.3516 0.038 Uiso calc R 1 . .
C C11 -0.0275(2) 0.8040(2) 0.17491(16) 0.0336(4) Uani d . 1 . .
H H11 -0.1079 0.9060 0.1432 0.040 Uiso calc R 1 . .
C C12 0.0253(2) 0.7123(2) 0.09853(16) 0.0321(4) Uani d . 1 . .
C C13 0.1472(2) 0.5606(2) 0.14326(17) 0.0340(4) Uani d . 1 . .
H H13 0.1808 0.5003 0.0905 0.041 Uiso calc R 1 . .
C C14 0.2181(2) 0.50046(19) 0.26736(16) 0.0295(3) Uani d . 1 . .
H H14 0.3016 0.3994 0.2978 0.035 Uiso calc R 1 . .
C C15 0.4973(3) 0.03952(19) 0.67375(17) 0.0342(4) Uani d . 1 . .
H H15A 0.3806 0.0217 0.6680 0.051 Uiso calc R 1 . .
H H15B 0.5895 -0.0505 0.7299 0.051 Uiso calc R 1 . .
H H15C 0.5430 0.0616 0.5926 0.051 Uiso calc R 1 . .
C C16 -0.0290(3) 0.8027(2) 0.63063(19) 0.0402(4) Uani d . 1 . .
H H16A -0.0092 0.7243 0.7099 0.060 Uiso calc R 1 . .
H H16B -0.1193 0.7945 0.5767 0.060 Uiso calc R 1 . .
H H16C -0.0764 0.9021 0.6424 0.060 Uiso calc R 1 . .

loop_
_atom_site_aniso_label
_atom_site_aniso_U_11
_atom_site_aniso_U_22
_atom_site_aniso_U_33
_atom_site_aniso_U_12
_atom_site_aniso_U_13
_atom_site_aniso_U_23
Cl1 0.0418(2) 0.0380(2) 0.0257(2) -0.01599(18) -0.00416(16) -0.00618(17)
Cl2 0.0449(3) 0.0568(3) 0.0281(2) -0.0095(2) -0.00846(19) -0.0063(2)
S 0.0416(2) 0.0211(2) 0.0340(2) -0.01348(17) 0.00087(18) -0.00631(16)
O2 0.0564(9) 0.0358(7) 0.0589(9) -0.0222(6) -0.0092(7) -0.0175(7)
O1 0.0296(6) 0.0221(5) 0.0243(5) -0.0094(4) -0.0009(4) -0.0053(4)
C1 0.0278(7) 0.0208(7) 0.0280(8) -0.0102(6) 0.0006(6) -0.0052(6)
C2 0.0253(7) 0.0227(7) 0.0289(8) -0.0111(6) 0.0017(6) -0.0070(6)
C3 0.0320(8) 0.0257(8) 0.0276(8) -0.0131(6) -0.0001(6) -0.0082(6)
C4 0.0273(8) 0.0315(8) 0.0248(8) -0.0137(6) 0.0000(6) -0.0059(6)
C5 0.0257(7) 0.0241(8) 0.0296(8) -0.0088(6) 0.0000(6) -0.0028(6)
C6 0.0244(7) 0.0225(7) 0.0303(8) -0.0095(6) 0.0019(6) -0.0061(6)
C7 0.0241(7) 0.0250(7) 0.0245(7) -0.0112(6) 0.0009(6) -0.0069(6)
C8 0.0240(7) 0.0215(7) 0.0289(8) -0.0091(6) 0.0012(6) -0.0052(6)
C9 0.0247(7) 0.0277(8) 0.0262(8) -0.0125(6) 0.0020(6) -0.0057(6)
C10 0.0319(8) 0.0309(8) 0.0301(8) -0.0074(7) 0.0007(7) -0.0094(7)
C11 0.0298(8) 0.0307(8) 0.0325(9) -0.0066(7) -0.0017(7) -0.0031(7)
C12 0.0272(8) 0.0420(10) 0.0241(8) -0.0136(7) -0.0016(6) -0.0041(7)
C13 0.0346(9) 0.0372(9) 0.0308(9) -0.0114(7) 0.0008(7) -0.0128(7)
C14 0.0299(8) 0.0272(8) 0.0303(8) -0.0101(6) -0.0003(6) -0.0071(7)
C15 0.0419(9) 0.0230(8) 0.0351(9) -0.0088(7) 0.0016(7) -0.0082(7)
C16 0.0454(10) 0.0299(9) 0.0426(10) -0.0085(8) 0.0067(8) -0.0131(8)

loop_
_atom_type_symbol
_atom_type_description
_atom_type_scat_dispersion_real
_atom_type_scat_dispersion_imag
_atom_type_scat_source
C C 0.0033 0.0016 'International Tables Vol C Tables 4.2.6.8 and 6.1.1.4'
H H 0.0000 0.0000 'International Tables Vol C Tables 4.2.6.8 and 6.1.1.4'
O O 0.0106 0.0060 'International Tables Vol C Tables 4.2.6.8 and 6.1.1.4'
S S 0.1246 0.1234 'International Tables Vol C Tables 4.2.6.8 and 6.1.1.4'
Cl Cl 0.1484 0.1585 'International Tables Vol C Tables 4.2.6.8 and 6.1.1.4'

loop_
_geom_angle_atom_site_label_1
_geom_angle_atom_site_label_2
_geom_angle_atom_site_label_3
_geom_angle_site_symmetry_1
_geom_angle_site_symmetry_3
_geom_angle
_geom_angle_publ_flag
O2 S C1 . . 107.20(8) ?
O2 S C16 . . 106.67(10) ?
C1 S C16 . . 97.03(8) ?
C7 O1 C8 . . 106.66(12) ?
C8 C1 C2 . . 107.57(14) ?
C8 C1 S . . 126.90(12) ?
C2 C1 S . . 125.25(12) ?
C7 C2 C3 . . 119.54(14) ?
C7 C2 C1 . . 104.68(14) ?
C3 C2 C1 . . 135.77(14) ?
C4 C3 C2 . . 116.18(14) ?
C4 C3 H3 . . 121.9 ?
C2 C3 H3 . . 121.9 ?
C3 C4 C5 . . 123.34(15) ?
C3 C4 Cl1 . . 118.85(13) ?
C5 C4 Cl1 . . 117.80(12) ?
C6 C5 C4 . . 121.32(15) ?
C6 C5 H5 . . 119.3 ?
C4 C5 H5 . . 119.3 ?
C7 C6 C5 . . 114.60(14) ?
C7 C6 C15 . . 121.71(15) ?
C5 C6 C15 . . 123.68(14) ?
O1 C7 C6 . . 124.10(14) ?
O1 C7 C2 . . 110.89(13) ?
C6 C7 C2 . . 125.01(15) ?
C1 C8 O1 . . 110.18(14) ?
C1 C8 C9 . . 134.67(15) ?
O1 C8 C9 . . 115.15(13) ?
C10 C9 C14 . . 118.35(15) ?
C10 C9 C8 . . 121.71(15) ?
C14 C9 C8 . . 119.94(14) ?
C11 C10 C9 . . 121.30(16) ?
C11 C10 H10 . . 119.3 ?
C9 C10 H10 . . 119.3 ?
C10 C11 C12 . . 118.87(16) ?
C10 C11 H11 . . 120.6 ?
C12 C11 H11 . . 120.6 ?
C11 C12 C13 . . 121.64(16) ?
C11 C12 Cl2 . . 119.29(14) ?
C13 C12 Cl2 . . 119.07(14) ?
C14 C13 C12 . . 119.06(16) ?
C14 C13 H13 . . 120.5 ?
C12 C13 H13 . . 120.5 ?
C13 C14 C9 . . 120.76(16) ?
C13 C14 H14 . . 119.6 ?
C9 C14 H14 . . 119.6 ?
C6 C15 H15A . . 109.5 ?
C6 C15 H15B . . 109.5 ?
H15A C15 H15B . . 109.5 ?
C6 C15 H15C . . 109.5 ?
H15A C15 H15C . . 109.5 ?
H15B C15 H15C . . 109.5 ?
S C16 H16A . . 109.5 ?
S C16 H16B . . 109.5 ?
H16A C16 H16B . . 109.5 ?
S C16 H16C . . 109.5 ?
H16A C16 H16C . . 109.5 ?
H16B C16 H16C . . 109.5 ?

loop_
_geom_bond_atom_site_label_1
_geom_bond_atom_site_label_2
_geom_bond_site_symmetry_2
_geom_bond_distance
_geom_bond_publ_flag
Cl1 C4 . 1.7468(17) ?
Cl2 C12 . 1.7358(17) ?
S O2 . 1.4862(14) ?
S C1 . 1.7672(16) ?
S C16 . 1.797(2) ?
O1 C7 . 1.3782(19) ?
O1 C8 . 1.3794(18) ?
C1 C8 . 1.371(2) ?
C1 C2 . 1.444(2) ?
C2 C7 . 1.395(2) ?
C2 C3 . 1.401(2) ?
C3 C4 . 1.380(2) ?
C3 H3 . 0.9300 ?
C4 C5 . 1.403(2) ?
C5 C6 . 1.389(2) ?
C5 H5 . 0.9300 ?
C6 C7 . 1.389(2) ?
C6 C15 . 1.504(2) ?
C8 C9 . 1.457(2) ?
C9 C10 . 1.399(2) ?
C9 C14 . 1.402(2) ?
C10 C11 . 1.380(2) ?
C10 H10 . 0.9300 ?
C11 C12 . 1.380(3) ?
C11 H11 . 0.9300 ?
C12 C13 . 1.387(3) ?
C13 C14 . 1.383(2) ?
C13 H13 . 0.9300 ?
C14 H14 . 0.9300 ?
C15 H15A . 0.9600 ?
C15 H15B . 0.9600 ?
C15 H15C . 0.9600 ?
C16 H16A . 0.9600 ?
C16 H16B . 0.9600 ?
C16 H16C . 0.9600 ?

loop_
_geom_hbond_atom_site_label_D
_geom_hbond_atom_site_label_H
_geom_hbond_atom_site_label_A
_geom_hbond_site_symmetry_A
_geom_hbond_distance_DH
_geom_hbond_distance_HA
_geom_hbond_distance_DA
_geom_hbond_angle_DHA
_geom_hbond_publ_flag
C15 H15A O2 1_545 0.96 2.52 3.216(2) 129.5 y

loop_
_geom_torsion_atom_site_label_1
_geom_torsion_atom_site_label_2
_geom_torsion_atom_site_label_3
_geom_torsion_atom_site_label_4
_geom_torsion_site_symmetry_1
_geom_torsion_site_symmetry_2
_geom_torsion_site_symmetry_3
_geom_torsion_site_symmetry_4
_geom_torsion
_geom_torsion_publ_flag
O2 S C1 C8 . . . . -144.91(15) ?
C16 S C1 C8 . . . . 105.17(16) ?
O2 S C1 C2 . . . . 28.29(16) ?
C16 S C1 C2 . . . . -81.64(15) ?
C8 C1 C2 C7 . . . . 0.79(17) ?
S C1 C2 C7 . . . . -173.51(12) ?
C8 C1 C2 C3 . . . . 179.69(17) ?
S C1 C2 C3 . . . . 5.4(3) ?
C7 C2 C3 C4 . . . . 0.8(2) ?
C1 C2 C3 C4 . . . . -177.97(17) ?
C2 C3 C4 C5 . . . . 0.0(2) ?
C2 C3 C4 Cl1 . . . . 178.74(12) ?
C3 C4 C5 C6 . . . . -0.7(2) ?
Cl1 C4 C5 C6 . . . . -179.45(12) ?
C4 C5 C6 C7 . . . . 0.5(2) ?
C4 C5 C6 C15 . . . . -178.23(15) ?
C8 O1 C7 C6 . . . . -177.99(14) ?
C8 O1 C7 C2 . . . . 1.57(16) ?
C5 C6 C7 O1 . . . . 179.82(13) ?
C15 C6 C7 O1 . . . . -1.4(2) ?
C5 C6 C7 C2 . . . . 0.3(2) ?
C15 C6 C7 C2 . . . . 179.10(15) ?
C3 C2 C7 O1 . . . . 179.43(13) ?
C1 C2 C7 O1 . . . . -1.46(17) ?
C3 C2 C7 C6 . . . . -1.0(2) ?
C1 C2 C7 C6 . . . . 178.09(15) ?
C2 C1 C8 O1 . . . . 0.14(17) ?
S C1 C8 O1 . . . . 174.32(11) ?
C2 C1 C8 C9 . . . . 178.83(16) ?
S C1 C8 C9 . . . . -7.0(3) ?
C7 O1 C8 C1 . . . . -1.03(16) ?
C7 O1 C8 C9 . . . . 180.00(12) ?
C1 C8 C9 C10 . . . . -16.6(3) ?
O1 C8 C9 C10 . . . . 162.01(14) ?
C1 C8 C9 C14 . . . . 163.90(17) ?
O1 C8 C9 C14 . . . . -17.5(2) ?
C14 C9 C10 C11 . . . . -0.7(2) ?
C8 C9 C10 C11 . . . . 179.83(15) ?
C9 C10 C11 C12 . . . . 1.4(3) ?
C10 C11 C12 C13 . . . . -1.0(3) ?
C10 C11 C12 Cl2 . . . . 179.16(13) ?
C11 C12 C13 C14 . . . . -0.3(3) ?
Cl2 C12 C13 C14 . . . . 179.60(13) ?
C12 C13 C14 C9 . . . . 1.1(3) ?
C10 C9 C14 C13 . . . . -0.6(2) ?
C8 C9 C14 C13 . . . . 178.90(15) ?
